data_4020939
loop_
_publ_author_name
'Daniel B. Werz'
'Rolf Gleiter'
'Frank Rominger'

_publ_section_title
;
 Cyclic Tetra- and Hexaynes Containing 1,4-Donor-Substituted
 Butadiyne Units: Synthesis and Supramolecular Organization
;
_journal_name_full 'Journal of Organic Chemistry'
_journal_page_first 2945
_journal_page_last 2952
_journal_paper_doi 10.1021/jo035882+
_journal_volume 69
_journal_year 2004
_chemical_formula_sum 'C27 H30 S6'
_chemical_formula_weight 546.87
_space_group_IT_number 148
_symmetry_cell_setting rhombohedral
_symmetry_space_group_name_Hall '-R 3'
_symmetry_space_group_name_H-M 'R -3 :H'
_cell_angle_alpha 90.00
_cell_angle_beta 90.00
_cell_angle_gamma 120.00
_cell_formula_units_Z 6
_cell_length_a 24.01340(10)
_cell_length_b 24.01340(10)
_cell_length_c 9.86980(10)
_cell_measurement_temperature 200(2)
_cell_volume 4928.86(6)
_diffrn_ambient_temperature 200(2)
_exptl_crystal_density_diffrn 1.105
_cod_depositor_comments
;
The following automatic conversions were performed:
'_symmetry_cell_setting' value 'Rhombohedral' changed to 'rhombohedral'
according to '/home/saulius/struct/CIF-dictionaries/cif_core.dic'
dictionary named 'cif_core.dic' version 2.4.1 from 2010-06-29.

Automatic conversion script
Id: cif_fix_enum 1527 2010-12-29 10:47:43Z saulius 
;
_cod_original_sg_symbol_H-M 'R -3'
_cod_database_code 4020939

loop_
_symmetry_equiv_pos_as_xyz
'x, y, z'
'-y, x-y, z'
'-x+y, -x, z'
'x+2/3, y+1/3, z+1/3'
'-y+2/3, x-y+1/3, z+1/3'
'-x+y+2/3, -x+1/3, z+1/3'
'x+1/3, y+2/3, z+2/3'
'-y+1/3, x-y+2/3, z+2/3'
'-x+y+1/3, -x+2/3, z+2/3'
'-x, -y, -z'
'y, -x+y, -z'
'x-y, x, -z'
'-x+2/3, -y+1/3, -z+1/3'
'y+2/3, -x+y+1/3, -z+1/3'
'x-y+2/3, x+1/3, -z+1/3'
'-x+1/3, -y+2/3, -z+2/3'
'y+1/3, -x+y+2/3, -z+2/3'
'x-y+1/3, x+2/3, -z+2/3'

loop_
_atom_site_label
_atom_site_type_symbol
_atom_site_fract_x
_atom_site_fract_y
_atom_site_fract_z
_atom_site_U_iso_or_equiv
_atom_site_adp_type
_atom_site_occupancy
_atom_site_symmetry_multiplicity
_atom_site_calc_flag
_atom_site_refinement_flags
_atom_site_disorder_assembly
_atom_site_disorder_group
S1 S 0.72297(2) 0.73897(2) 0.07029(5) 0.04689(17) Uani 1 1 d . . .
S2 S 0.97375(3) 0.76119(3) 0.49134(5) 0.05636(19) Uani 1 1 d . . .
C1 C 0.76363(10) 0.82139(10) 0.0069(2) 0.0513(5) Uani 1 1 d . . .
H1A H 0.7964 0.8259 -0.0599 0.062 Uiso 1 1 calc R . .
H1B H 0.7317 0.8284 -0.0421 0.062 Uiso 1 1 calc R . .
C3 C 0.78113(9) 0.73940(9) 0.16503(18) 0.0404(4) Uani 1 1 d . . .
C4 C 0.82301(9) 0.74171(9) 0.23554(18) 0.0397(4) Uani 1 1 d . . .
C5 C 0.87109(9) 0.74578(9) 0.31680(19) 0.0414(4) Uani 1 1 d . . .
C6 C 0.91467(10) 0.75186(9) 0.3866(2) 0.0447(5) Uani 1 1 d . . .
C8 C 1.03923(9) 0.78440(10) 0.3711(2) 0.0507(5) Uani 1 1 d . . .
H8A H 1.0765 0.7869 0.4194 0.061 Uiso 1 1 calc R . .
H8B H 1.0255 0.7504 0.3013 0.061 Uiso 1 1 calc R . .
C9 C 1.06022(9) 0.84748(9) 0.30196(19) 0.0422(5) Uani 1 1 d . . .
H9A H 1.0753 0.8818 0.3713 0.051 Uiso 1 1 calc R . .
H9B H 1.0228 0.8455 0.2554 0.051 Uiso 1 1 calc R . .
C10 C 1.11416(9) 0.86512(9) 0.19830(19) 0.0449(5) Uani 1 1 d . . .
H10A H 1.1543 0.8753 0.2467 0.054 Uiso 1 1 calc R . .
H10B H 1.1026 0.8277 0.1389 0.054 Uiso 1 1 calc R . .
C11 C 1.12597(10) 0.92221(9) 0.1119(2) 0.0487(5) Uani 1 1 d . . .
H11A H 1.0855 0.9117 0.0649 0.058 Uiso 1 1 calc R . .
H11B H 1.1372 0.9593 0.1723 0.058 Uiso 1 1 calc R . .
C21 C 1.0000 1.0000 0.064(5) 0.59(3) Uiso 1 3 d S . .
C22 C 0.973(2) 0.943(3) 0.198(5) 0.30(3) Uiso 0.23(2) 1 d P . .
C23 C 1.0000 1.0000 0.312(9) 0.504(19) Uiso 1 3 d S . .
C24 C 0.9586(8) 0.9393(9) 0.4268(16) 0.339(10) Uiso 0.80(2) 1 d P . .

loop_
_atom_site_aniso_label
_atom_site_aniso_U_11
_atom_site_aniso_U_22
_atom_site_aniso_U_33
_atom_site_aniso_U_23
_atom_site_aniso_U_13
_atom_site_aniso_U_12
S1 0.0398(3) 0.0512(3) 0.0504(3) -0.0074(2) -0.0070(2) 0.0233(2)
S2 0.0461(3) 0.0799(4) 0.0419(3) 0.0119(3) -0.0007(2) 0.0306(3)
C1 0.0616(13) 0.0621(13) 0.0393(11) 0.0036(10) 0.0036(10) 0.0377(11)
C3 0.0400(10) 0.0440(11) 0.0387(10) -0.0011(8) 0.0056(8) 0.0221(9)
C4 0.0386(10) 0.0418(10) 0.0379(10) 0.0010(8) 0.0047(8) 0.0194(9)
C5 0.0390(10) 0.0473(11) 0.0373(10) 0.0019(8) 0.0063(8) 0.0211(9)
C6 0.0430(11) 0.0490(11) 0.0414(11) 0.0031(9) 0.0037(9) 0.0225(9)
C8 0.0417(11) 0.0593(13) 0.0562(12) 0.0117(10) 0.0040(9) 0.0291(10)
C9 0.0379(10) 0.0451(11) 0.0418(10) -0.0054(8) -0.0076(8) 0.0194(9)
C10 0.0445(11) 0.0468(11) 0.0457(11) 0.0009(9) -0.0035(9) 0.0245(9)
C11 0.0447(11) 0.0476(11) 0.0525(12) 0.0008(9) -0.0064(9) 0.0220(10)

loop_
_geom_bond_atom_site_label_1
_geom_bond_atom_site_label_2
_geom_bond_distance
_geom_bond_site_symmetry_2
_geom_bond_publ_flag
S1 C3 1.676(2) . ?
S1 C1 1.825(2) . ?
S2 C6 1.677(2) . ?
S2 C8 1.821(2) . ?
C1 C11 1.515(3) 3_675 ?
C3 C4 1.201(2) . ?
C4 C5 1.369(3) . ?
C5 C6 1.200(3) . ?
C8 C9 1.500(3) . ?
C9 C10 1.535(3) . ?
C10 C11 1.516(3) . ?
C11 C1 1.515(3) 2_765 ?
C21 C21 1.26(9) 10_775 ?
C21 C22 1.77(4) 3_675 ?
C21 C22 1.77(4) . ?
C21 C22 1.77(4) 2_765 ?
C22 C23 1.63(4) . ?
C23 C22 1.63(4) 3_675 ?
C23 C22 1.63(4) 2_765 ?
C23 C24 1.72(4) 2_765 ?
C23 C24 1.72(4) . ?
C23 C24 1.72(4) 3_675 ?
C24 C24 1.94(2) 11_566 ?
C24 C24 1.94(2) 12_656 ?
